data_7244289
loop_
_publ_author_name
'Edkins, Katharina'
'Tweedy, Jane'
'Fung, Stephanie'
'Edkins, Robert M.'

_publ_section_title
;
 Steric influence on solvate formation -- a comparison of resorcylic acid
 and two brominated derivatives
;
_journal_name_full CrystEngComm
_journal_paper_doi 10.1039/D1CE01592C
_journal_year 2022
_chemical_formula_moiety 'C7 H6 O4, C2 H4 O2'
_chemical_formula_sum 'C9 H10 O6'
_chemical_formula_weight 214.17
_chemical_name_systematic 'Resorcylic acid acetic acid solvate'
_space_group_crystal_system monoclinic
_space_group_IT_number 14
_space_group_name_Hall '-P 2yn'
_space_group_name_H-M_alt 'P 1 21/n 1'
_atom_sites_solution_hydrogens geom
_atom_sites_solution_primary iterative
_audit_creation_date 2017-03-06
_audit_creation_method
;
Olex2 1.2
(compiled 2017.03.02 svn.r3394 for OlexSys, GUI svn.r5324)
;
_audit_update_record
;
2021-11-08 deposited with the CCDC.	2022-01-19 downloaded from the CCDC.
;
_cell_angle_alpha 90
_cell_angle_beta 99.898(4)
_cell_angle_gamma 90
_cell_formula_units_Z 4
_cell_length_a 4.6177(5)
_cell_length_b 17.933(2)
_cell_length_c 11.6033(15)
_cell_measurement_reflns_used 4022
_cell_measurement_temperature 120
_cell_measurement_theta_max 29.39
_cell_measurement_theta_min 2.89
_cell_volume 946.56(19)
_computing_cell_refinement 'SAINT v8.37A (Bruker, 2015)'
_computing_data_reduction 'SAINT v8.37A (Bruker, 2015)'
_computing_molecular_graphics 'Olex2 (Dolomanov et al., 2009)'
_computing_publication_material 'Olex2 (Dolomanov et al., 2009)'
_computing_structure_refinement 'XL (Sheldrick, 2008)'
_computing_structure_solution 'olex2.solve (Bourhis et al., 2015)'
_diffrn_ambient_temperature 120
_diffrn_detector 'Bruker APEX2 area detector'
_diffrn_detector_area_resol_mean 7.9
_diffrn_detector_type 'CCD area detector'
_diffrn_measured_fraction_theta_full 0.999
_diffrn_measured_fraction_theta_max 0.999
_diffrn_measurement_device 'three-circle diffractometer'
_diffrn_measurement_device_type 'Bruker SMART APEX2 area detector'
_diffrn_measurement_method '\w and \f scans'
_diffrn_radiation_monochromator 'mirror optics'
_diffrn_radiation_probe x-ray
_diffrn_radiation_type MoK\a
_diffrn_radiation_wavelength 0.71073
_diffrn_reflns_av_R_equivalents 0.0738
_diffrn_reflns_av_unetI/netI 0.0378
_diffrn_reflns_Laue_measured_fraction_full 0.999
_diffrn_reflns_Laue_measured_fraction_max 0.999
_diffrn_reflns_limit_h_max 5
_diffrn_reflns_limit_h_min -5
_diffrn_reflns_limit_k_max 22
_diffrn_reflns_limit_k_min -22
_diffrn_reflns_limit_l_max 14
_diffrn_reflns_limit_l_min -14
_diffrn_reflns_number 16041
_diffrn_reflns_point_group_measured_fraction_full 0.999
_diffrn_reflns_point_group_measured_fraction_max 0.999
_diffrn_reflns_theta_full 25.242
_diffrn_reflns_theta_max 25.998
_diffrn_reflns_theta_min 2.271
_diffrn_source 'microfocus sealed X-ray tube'
_diffrn_source_type 'Incoatec I\ms'
_diffrn_standards_number 0
_exptl_absorpt_coefficient_mu 0.129
_exptl_absorpt_correction_T_max 1.0000
_exptl_absorpt_correction_T_min 0.9155
_exptl_absorpt_correction_type analytical
_exptl_absorpt_process_details
'SADABS-2014/5 (Bruker,2014/5) was used for absorption correction. wR2(int) was 0.0879 before and 0.0610 after correction. The Ratio of minimum to maximum transmission is 0.9155. The \l/2 correction factor is Not present.'
_exptl_crystal_colour 'clear colourless'
_exptl_crystal_colour_lustre clear
_exptl_crystal_colour_primary colourless
_exptl_crystal_density_diffrn 1.503
_exptl_crystal_description prism
_exptl_crystal_F_000 448
_exptl_crystal_preparation 'Cut from a larger crystal'
_exptl_crystal_recrystallization_method 'Crystallised by slow cooling from acetic acid'
_exptl_crystal_size_max 0.322
_exptl_crystal_size_mid 0.158
_exptl_crystal_size_min 0.118
_refine_diff_density_max 0.224
_refine_diff_density_min -0.300
_refine_diff_density_rms 0.053
_refine_ls_extinction_method none
_refine_ls_goodness_of_fit_ref 1.063
_refine_ls_hydrogen_treatment constr
_refine_ls_matrix_type full
_refine_ls_number_parameters 141
_refine_ls_number_reflns 1868
_refine_ls_number_restraints 0
_refine_ls_restrained_S_all 1.063
_refine_ls_R_factor_all 0.0683
_refine_ls_R_factor_gt 0.0417
_refine_ls_shift/su_max 0.000
_refine_ls_shift/su_mean 0.000
_refine_ls_structure_factor_coef Fsqd
_refine_ls_weighting_details 'w=1/[\s^2^(Fo^2^)+(0.0447P)^2^+0.2996P] where P=(Fo^2^+2Fc^2^)/3'
_refine_ls_weighting_scheme calc
_refine_ls_wR_factor_gt 0.0886
_refine_ls_wR_factor_ref 0.0979
_reflns_Friedel_coverage 0.000
_reflns_number_gt 1387
_reflns_number_total 1868
_reflns_threshold_expression 'I > 2\s(I)'
_cod_data_source_file d1ce01592c2.cif
_cod_data_source_block ke064
_cod_original_cell_volume 946.6(2)
_cod_database_code 7244289
_shelx_shelxl_version_number 2014/7
_shelx_space_group_comment
;
The symmetry employed for this shelxl refinement is uniquely defined
by the following loop, which should always be used as a source of
symmetry information in preference to the above space-group names.
They are only intended as comments.
;
_olex2_refinement_description
;
1. Fixed Uiso
 At 1.2 times of:
  All C(H) groups
 At 1.5 times of:
  All C(H,H,H) groups, All O(H) groups
2.a Aromatic/amide H refined with riding coordinates:
 C7(H7), C4(H4A), C6(H6)
2.b Idealised Me refined as rotating group:
 C2S(H2SA,H2SB,H2SC)
2.c Idealised tetrahedral OH refined as rotating group:
 O1(H1), O4(H4), O3(H3), O1S(H1S)
;
_olex2_exptl_crystal_mounting_method
'Crystal soaked in perfluroo polyether oil and mounted on MiTeGen sample holders directly into the pre-cooled cryostream.'
_olex2_submission_special_instructions 'No special instructions were received'

loop_
_space_group_symop_operation_xyz
'x, y, z'
'-x+1/2, y+1/2, -z+1/2'
'-x, -y, -z'
'x-1/2, -y-1/2, z-1/2'

loop_
_atom_site_label
_atom_site_type_symbol
_atom_site_fract_x
_atom_site_fract_y
_atom_site_fract_z
_atom_site_U_iso_or_equiv
_atom_site_adp_type
_atom_site_occupancy
_atom_site_site_symmetry_order
_atom_site_calc_flag
_atom_site_refinement_flags_posn
_atom_site_refinement_flags_adp
_atom_site_refinement_flags_occupancy
_atom_site_disorder_assembly
_atom_site_disorder_group
O1 O 0.5415(3) 0.81390(7) 0.11497(11) 0.0202(3) Uani 1 1 d . . . . .
H1 H 0.6028 0.8547 0.1402 0.030 Uiso 1 1 calc GR . . . .
O4 O -0.2374(3) 0.55612(6) -0.13546(11) 0.0197(3) Uani 1 1 d . . . . .
H4 H -0.3889 0.5637 -0.1823 0.030 Uiso 1 1 calc GR . . . .
O3 O -0.2362(3) 0.82045(7) -0.13089(11) 0.0209(3) Uani 1 1 d . . . . .
H3 H -0.1492 0.8557 -0.0955 0.031 Uiso 1 1 calc GR . . . .
O2 O 0.1832(3) 0.88533(7) 0.01750(11) 0.0190(3) Uani 1 1 d . . . . .
O2S O 0.7574(3) 0.94224(7) 0.20189(11) 0.0181(3) Uani 1 1 d . . . . .
O1S O 0.3734(3) 1.01198(7) 0.12390(11) 0.0184(3) Uani 1 1 d . . . . .
H1S H 0.3204 0.9725 0.0911 0.028 Uiso 1 1 calc GR . . . .
C2 C 0.1526(4) 0.75409(10) -0.00590(15) 0.0143(4) Uani 1 1 d . . . . .
C7 C 0.2686(4) 0.68408(10) 0.03161(15) 0.0156(4) Uani 1 1 d . . . . .
H7 H 0.4384 0.6819 0.0877 0.019 Uiso 1 1 calc R . . . .
C4 C -0.2351(4) 0.69022(10) -0.13626(15) 0.0151(4) Uani 1 1 d . . . . .
H4A H -0.4027 0.6918 -0.1936 0.018 Uiso 1 1 calc R . . . .
C1 C 0.2918(4) 0.82264(10) 0.04231(15) 0.0146(4) Uani 1 1 d . . . . .
C3 C -0.1046(4) 0.75592(10) -0.09058(15) 0.0137(4) Uani 1 1 d . . . . .
C5 C -0.1155(4) 0.62231(10) -0.09634(15) 0.0145(4) Uani 1 1 d . . . . .
C1S C 0.6256(4) 1.00209(10) 0.19425(15) 0.0151(4) Uani 1 1 d . . . . .
C2S C 0.7376(4) 1.06823(10) 0.26551(16) 0.0192(4) Uani 1 1 d . . . . .
H2SA H 0.7032 1.0617 0.3442 0.029 Uiso 1 1 calc GR . . . .
H2SB H 0.6372 1.1121 0.2323 0.029 Uiso 1 1 calc GR . . . .
H2SC H 0.9447 1.0735 0.2660 0.029 Uiso 1 1 calc GR . . . .
C6 C 0.1395(4) 0.61892(10) -0.01190(16) 0.0171(4) Uani 1 1 d . . . . .
H6 H 0.2200 0.5732 0.0143 0.020 Uiso 1 1 calc R . . . .

loop_
_atom_site_aniso_label
_atom_site_aniso_U_11
_atom_site_aniso_U_22
_atom_site_aniso_U_33
_atom_site_aniso_U_23
_atom_site_aniso_U_13
_atom_site_aniso_U_12
O1 0.0184(7) 0.0144(7) 0.0244(7) -0.0040(6) -0.0053(6) 0.0000(5)
O4 0.0171(7) 0.0117(7) 0.0270(8) -0.0012(6) -0.0051(6) -0.0012(5)
O3 0.0221(7) 0.0100(7) 0.0269(8) 0.0011(6) -0.0061(6) 0.0005(5)
O2 0.0186(7) 0.0122(7) 0.0239(7) -0.0010(5) -0.0025(5) 0.0012(5)
O2S 0.0156(7) 0.0133(7) 0.0236(7) -0.0033(5) -0.0020(5) 0.0028(5)
O1S 0.0179(7) 0.0122(7) 0.0222(7) -0.0025(5) -0.0051(5) -0.0004(5)
C2 0.0139(9) 0.0139(9) 0.0151(9) -0.0015(7) 0.0029(7) -0.0009(7)
C7 0.0135(9) 0.0175(10) 0.0147(9) 0.0011(8) -0.0008(7) 0.0016(7)
C4 0.0124(9) 0.0159(9) 0.0159(9) 0.0005(8) -0.0010(7) 0.0007(7)
C1 0.0135(9) 0.0169(10) 0.0140(9) 0.0005(7) 0.0037(7) 0.0009(7)
C3 0.0156(9) 0.0110(9) 0.0151(9) 0.0025(7) 0.0038(7) 0.0025(7)
C5 0.0146(9) 0.0121(9) 0.0175(9) -0.0010(7) 0.0048(7) -0.0022(7)
C1S 0.0135(9) 0.0157(10) 0.0159(9) 0.0022(8) 0.0020(7) -0.0006(8)
C2S 0.0187(10) 0.0164(10) 0.0204(10) -0.0019(8) -0.0025(8) 0.0011(8)
C6 0.0175(9) 0.0128(9) 0.0203(9) 0.0031(8) 0.0013(8) 0.0028(7)

loop_
_atom_type_symbol
_atom_type_description
_atom_type_scat_dispersion_real
_atom_type_scat_dispersion_imag
_atom_type_scat_source
C C 0.0033 0.0016 'International Tables Vol C Tables 4.2.6.8 and 6.1.1.4'
H H 0.0000 0.0000 'International Tables Vol C Tables 4.2.6.8 and 6.1.1.4'
O O 0.0106 0.0060 'International Tables Vol C Tables 4.2.6.8 and 6.1.1.4'

loop_
_geom_angle_atom_site_label_1
_geom_angle_atom_site_label_2
_geom_angle_atom_site_label_3
_geom_angle
_geom_angle_site_symmetry_1
_geom_angle_site_symmetry_3
_geom_angle_publ_flag
C7 C2 C1 121.12(16) . . ?
C7 C2 C3 117.97(16) . . ?
C3 C2 C1 120.91(16) . . ?
C6 C7 C2 122.02(16) . . ?
C5 C4 C3 119.85(15) . . ?
O1 C1 C2 115.25(15) . . ?
O2 C1 O1 121.98(16) . . ?
O2 C1 C2 122.77(15) . . ?
O3 C3 C2 122.49(16) . . ?
O3 C3 C4 117.05(15) . . ?
C4 C3 C2 120.46(16) . . ?
O4 C5 C4 122.61(15) . . ?
O4 C5 C6 116.55(15) . . ?
C4 C5 C6 120.83(16) . . ?
O2S C1S O1S 122.51(16) . . ?
O2S C1S C2S 122.39(16) . . ?
O1S C1S C2S 115.09(15) . . ?
C7 C6 C5 118.86(16) . . ?

loop_
_geom_bond_atom_site_label_1
_geom_bond_atom_site_label_2
_geom_bond_distance
_geom_bond_site_symmetry_2
_geom_bond_publ_flag
O1 C1 1.316(2) . ?
O4 C5 1.358(2) . ?
O3 C3 1.353(2) . ?
O2 C1 1.244(2) . ?
O2S C1S 1.229(2) . ?
O1S C1S 1.314(2) . ?
C2 C7 1.404(2) . ?
C2 C1 1.454(2) . ?
C2 C3 1.406(2) . ?
C7 C6 1.368(2) . ?
C4 C3 1.387(2) . ?
C4 C5 1.384(2) . ?
C5 C6 1.398(2) . ?
C1S C2S 1.487(2) . ?
